data_7037356
loop_
_publ_author_name
'\'Alvarez, Celedonio M'
'Garc\'ia-Rodr\'iguez, Ra\'ul'
'Miguel, Daniel'

_publ_section_title
;
 Metallamacrocycle formation through dimerization of metal bioconjugates
 derived from amino acids and peptides.
;
_journal_issue 3
_journal_name_full 'Dalton transactions (Cambridge, England : 2003)'
_journal_page_first 963
_journal_page_last 972
_journal_paper_doi 10.1039/c5dt01256b
_journal_volume 45
_journal_year 2016
_chemical_formula_moiety 'C26 H20 Mn2 N6 O12, C H4 O'
_chemical_formula_sum 'C27 H24 Mn2 N6 O13'
_chemical_formula_weight 750.40
_chemical_name_systematic
;
 ?
;
_space_group_crystal_system monoclinic
_space_group_IT_number 14
_space_group_name_Hall '-P 2ybc'
_space_group_name_H-M_alt 'P 1 21/c 1'
_symmetry_space_group_name_Hall '-P 2ybc'
_symmetry_space_group_name_H-M 'P 1 21/c 1'
_atom_sites_solution_hydrogens geom
_atom_sites_solution_primary direct
_audit_creation_date 2015-08-18
_audit_creation_method
;
Olex2 1.2
(compiled 2015.01.26 svn.r3150 for OlexSys, GUI svn.r4998)
;
_audit_update_record
;
2015-11-15 deposited with the CCDC.
2015-11-19 downloaded from the CCDC.
;
_cell_angle_alpha 90
_cell_angle_beta 94.052(15)
_cell_angle_gamma 90
_cell_formula_units_Z 4
_cell_length_a 12.307(10)
_cell_length_b 11.341(9)
_cell_length_c 24.874(19)
_cell_measurement_reflns_used 621
_cell_measurement_temperature 296
_cell_measurement_theta_max 18.034
_cell_measurement_theta_min 2.415
_cell_volume 3463(5)
_computing_cell_refinement 'SAINT v6.45A (Bruker, 2003)'
_computing_data_reduction 'SAINT v6.45A (Bruker, 2003)'
_computing_molecular_graphics 'Olex2 (Dolomanov et al., 2009)'
_computing_publication_material 'Olex2 (Dolomanov et al., 2009)'
_computing_structure_refinement 'ShelXL (Sheldrick, 2008)'
_computing_structure_solution 'SIR2004 (Burla et al., 2007)'
_diffrn_ambient_temperature 296
_diffrn_measured_fraction_theta_full 0.727
_diffrn_measured_fraction_theta_max 0.981
_diffrn_measurement_device_type 'CCD area detector'
_diffrn_measurement_method 'phi and omega scans'
_diffrn_radiation_monochromator graphite
_diffrn_radiation_type MoK\a
_diffrn_radiation_wavelength 0.71073
_diffrn_reflns_av_R_equivalents 0.2356
_diffrn_reflns_av_unetI/netI 0.2590
_diffrn_reflns_laue_measured_fraction_full 0.727
_diffrn_reflns_laue_measured_fraction_max 0.981
_diffrn_reflns_limit_h_max 13
_diffrn_reflns_limit_h_min -12
_diffrn_reflns_limit_k_max 12
_diffrn_reflns_limit_k_min -12
_diffrn_reflns_limit_l_max 27
_diffrn_reflns_limit_l_min -22
_diffrn_reflns_number 14362
_diffrn_reflns_point_group_measured_fraction_full 0.727
_diffrn_reflns_point_group_measured_fraction_max 0.981
_diffrn_reflns_theta_full 26.000
_diffrn_reflns_theta_max 23.349
_diffrn_reflns_theta_min 1.641
_exptl_absorpt_coefficient_mu 0.798
_exptl_absorpt_correction_T_max 1
_exptl_absorpt_correction_T_min 0.193874
_exptl_absorpt_correction_type multi-scan
_exptl_absorpt_process_details
;
SADABS v.2.10 (Bruker,2003) was used for absorption correction.
R(int) was 0.0987 before and 0.0589 after correction.
The Ratio of minimum to maximum transmission is 0.0939.
The \l/2 correction factor is 0.0015.
;
_exptl_crystal_colour red
_exptl_crystal_colour_primary red
_exptl_crystal_density_diffrn 1.439
_exptl_crystal_description block
_exptl_crystal_F_000 1528
_exptl_crystal_size_max 0.16
_exptl_crystal_size_mid 0.11
_exptl_crystal_size_min 0.06
_refine_diff_density_max 0.374
_refine_diff_density_min -0.378
_refine_diff_density_rms 0.078
_refine_ls_extinction_method none
_refine_ls_goodness_of_fit_ref 0.839
_refine_ls_hydrogen_treatment constr
_refine_ls_matrix_type full
_refine_ls_number_parameters 435
_refine_ls_number_reflns 4945
_refine_ls_number_restraints 0
_refine_ls_restrained_S_all 0.839
_refine_ls_R_factor_all 0.2075
_refine_ls_R_factor_gt 0.0775
_refine_ls_shift/su_max 0.001
_refine_ls_shift/su_mean 0.000
_refine_ls_structure_factor_coef Fsqd
_refine_ls_weighting_details 'w=1/[\s^2^(Fo^2^)+(0.0760P)^2^] where P=(Fo^2^+2Fc^2^)/3'
_refine_ls_weighting_scheme calc
_refine_ls_wR_factor_gt 0.1541
_refine_ls_wR_factor_ref 0.1789
_reflns_Friedel_coverage 0.000
_reflns_number_gt 1891
_reflns_number_total 4945
_reflns_threshold_expression 'I > 2\s(I)'
_cod_data_source_file c5dt01256b2.cif
_cod_data_source_block C_4a_rg174bm
_cod_depositor_comments 'Adding full bibliography for 7037352--7037358.cif.'
_cod_database_code 7037356
_shelxl_version_number 2013-3
_shelx_space_group_comment
;
The symmetry employed for this shelxl refinement is uniquely defined
by the following loop, which should always be used as a source of
symmetry information in preference to the above space-group names.
They are only intended as comments.
;
_olex2_refinement_description
;
1. Fixed Uiso
 At 1.2 times of:
  All C(H) groups, All C(H,H) groups, All N(H) groups
 At 1.5 times of:
  All C(H,H,H) groups, All O(H) groups
2.a Secondary CH2 refined with riding coordinates:
 C17(H17A,H17B), C19(H19A,H19B), C27(H27A,H27B), C29(H29A,H29B)
2.b Aromatic/amide H refined with riding coordinates:
 N3(H3), N6(H6), C11(H11), C12(H12), C13(H13), C14(H14), C16(H16), C21(H21),
 C22(H22), C23(H23), C24(H24), C26(H26)
2.c Idealised Me refined as rotating group:
 C91(H91A,H91B,H91C)
2.d Idealised tetrahedral OH refined as rotating group:
 O90(H90)
;
_olex2_submission_special_instructions 'No special instructions were received'

loop_
_space_group_symop_operation_xyz
'x, y, z'
'-x, y+1/2, -z+1/2'
'-x, -y, -z'
'x, -y-1/2, z-1/2'

loop_
_atom_site_label
_atom_site_type_symbol
_atom_site_fract_x
_atom_site_fract_y
_atom_site_fract_z
_atom_site_U_iso_or_equiv
_atom_site_adp_type
_atom_site_occupancy
_atom_site_site_symmetry_order
_atom_site_calc_flag
_atom_site_refinement_flags_posn
Mn1 Mn 1.18972(10) 0.20204(12) 0.41792(6) 0.0487(5) Uani 1 1 d .
Mn2 Mn 0.62139(10) 0.05475(13) 0.31453(7) 0.0644(6) Uani 1 1 d .
O1 O 1.4093(5) 0.2852(6) 0.3941(3) 0.111(3) Uani 1 1 d .
O2 O 1.2782(6) 0.1954(7) 0.5320(3) 0.117(3) Uani 1 1 d .
O3 O 1.2693(6) -0.0414(7) 0.4070(3) 0.095(3) Uani 1 1 d .
O4 O 0.5223(6) -0.1796(7) 0.2911(4) 0.142(4) Uani 1 1 d .
O5 O 0.3967(6) 0.1394(9) 0.2882(4) 0.137(4) Uani 1 1 d .
O6 O 0.5594(7) 0.0239(8) 0.4265(4) 0.116(3) Uani 1 1 d .
O7 O 1.0780(5) -0.0523(6) 0.2614(3) 0.0656(18) Uani 1 1 d .
O8 O 0.7803(5) -0.1766(6) 0.2986(3) 0.093(2) Uani 1 1 d .
O9 O 0.7806(4) 0.0059(5) 0.3319(2) 0.0580(18) Uani 1 1 d .
O10 O 0.7499(6) 0.3268(7) 0.4614(4) 0.109(3) Uani 1 1 d .
O11 O 1.0325(6) 0.1685(6) 0.5195(3) 0.080(2) Uani 1 1 d .
O12 O 1.0334(4) 0.1514(5) 0.4311(2) 0.0502(16) Uani 1 1 d .
N1 N 1.1247(5) 0.3687(7) 0.4186(3) 0.053(2) Uani 1 1 d .
N2 N 1.1231(5) 0.2154(6) 0.3410(3) 0.0434(18) Uani 1 1 d .
N3 N 1.0064(5) 0.0026(5) 0.3396(3) 0.0407(18) Uani 1 1 d .
H3 H 1.0024 0.0565 0.3637 0.049 Uiso 1 1 calc R
N4 N 0.6678(6) 0.0892(8) 0.2382(4) 0.065(2) Uani 1 1 d .
N5 N 0.6857(6) 0.2239(7) 0.3225(4) 0.057(2) Uani 1 1 d .
N6 N 0.8082(5) 0.1631(6) 0.4213(3) 0.056(2) Uani 1 1 d .
H6 H 0.8106 0.1243 0.3917 0.067 Uiso 1 1 calc R
C1 C 1.3223(7) 0.2515(8) 0.4030(4) 0.061(3) Uani 1 1 d .
C2 C 1.2388(7) 0.1984(10) 0.4884(5) 0.076(4) Uani 1 1 d .
C3 C 1.2368(7) 0.0504(10) 0.4116(4) 0.069(3) Uani 1 1 d .
C4 C 0.5676(8) -0.0927(11) 0.2997(5) 0.087(4) Uani 1 1 d .
C5 C 0.4864(8) 0.1135(10) 0.2975(5) 0.090(4) Uani 1 1 d .
C6 C 0.5861(8) 0.0344(11) 0.3838(5) 0.078(4) Uani 1 1 d .
C11 C 1.1314(7) 0.4501(8) 0.4578(4) 0.059(3) Uani 1 1 d .
H11 H 1.1760 0.4355 0.4889 0.071 Uiso 1 1 calc R
C12 C 1.0737(9) 0.5562(9) 0.4536(5) 0.070(3) Uani 1 1 d .
H12 H 1.0837 0.6128 0.4805 0.084 Uiso 1 1 calc R
C13 C 1.0036(9) 0.5766(9) 0.4106(6) 0.082(4) Uani 1 1 d .
H13 H 0.9610 0.6443 0.4095 0.099 Uiso 1 1 calc R
C14 C 0.9944(7) 0.4989(9) 0.3686(4) 0.060(3) Uani 1 1 d .
H14 H 0.9484 0.5134 0.3380 0.072 Uiso 1 1 calc R
C15 C 1.0585(6) 0.3948(8) 0.3739(4) 0.046(2) Uani 1 1 d .
C16 C 1.0643(7) 0.3081(9) 0.3311(4) 0.050(2) Uani 1 1 d .
H16 H 1.0269 0.3192 0.2977 0.060 Uiso 1 1 calc R
C17 C 1.1322(6) 0.1369(8) 0.2950(4) 0.052(3) Uani 1 1 d .
H17A H 1.2086 0.1193 0.2917 0.062 Uiso 1 1 calc R
H17B H 1.1055 0.1780 0.2625 0.062 Uiso 1 1 calc R
C18 C 1.0696(7) 0.0201(8) 0.2985(4) 0.044(2) Uani 1 1 d .
C19 C 0.9434(6) -0.1073(7) 0.3443(4) 0.051(2) Uani 1 1 d .
H19A H 0.9455 -0.1309 0.3818 0.061 Uiso 1 1 calc R
H19B H 0.9768 -0.1695 0.3244 0.061 Uiso 1 1 calc R
C20 C 0.8252(7) -0.0924(9) 0.3227(4) 0.062(3) Uani 1 1 d .
C21 C 0.6518(8) 0.0233(10) 0.1944(6) 0.081(3) Uani 1 1 d .
H21 H 0.6192 -0.0501 0.1976 0.097 Uiso 1 1 calc R
C22 C 0.6812(10) 0.0583(13) 0.1437(6) 0.093(4) Uani 1 1 d .
H22 H 0.6674 0.0085 0.1143 0.112 Uiso 1 1 calc R
C23 C 0.7302(10) 0.1652(14) 0.1367(6) 0.103(4) Uani 1 1 d .
H23 H 0.7491 0.1906 0.1030 0.123 Uiso 1 1 calc R
C24 C 0.7500(10) 0.2338(12) 0.1830(7) 0.099(4) Uani 1 1 d .
H24 H 0.7838 0.3067 0.1805 0.118 Uiso 1 1 calc R
C25 C 0.7200(7) 0.1944(10) 0.2325(6) 0.072(3) Uani 1 1 d .
C26 C 0.7269(7) 0.2628(8) 0.2813(6) 0.068(3) Uani 1 1 d .
H26 H 0.7619 0.3356 0.2824 0.082 Uiso 1 1 calc R
C27 C 0.6868(7) 0.3036(8) 0.3697(4) 0.065(3) Uani 1 1 d .
H27A H 0.6121 0.3167 0.3782 0.078 Uiso 1 1 calc R
H27B H 0.7159 0.3790 0.3592 0.078 Uiso 1 1 calc R
C28 C 0.7511(8) 0.2631(9) 0.4207(5) 0.070(3) Uani 1 1 d .
C29 C 0.8671(7) 0.1163(8) 0.4698(4) 0.065(3) Uani 1 1 d .
H29A H 0.8619 0.0310 0.4692 0.078 Uiso 1 1 calc R
H29B H 0.8319 0.1441 0.5011 0.078 Uiso 1 1 calc R
C30 C 0.9858(8) 0.1506(7) 0.4758(5) 0.048(3) Uani 1 1 d .
O90 O 0.7265(11) 0.5886(9) 0.3366(6) 0.187(5) Uani 1 1 d .
H90 H 0.7512 0.6504 0.3254 0.281 Uiso 1 1 calc GR
C91 C 0.655(3) 0.612(2) 0.3717(11) 0.38(2) Uani 1 1 d .
H91A H 0.6144 0.6815 0.3604 0.567 Uiso 1 1 calc GR
H91B H 0.6919 0.6260 0.4064 0.567 Uiso 1 1 calc GR
H91C H 0.6059 0.5469 0.3738 0.567 Uiso 1 1 calc GR

loop_
_atom_site_aniso_label
_atom_site_aniso_U_11
_atom_site_aniso_U_22
_atom_site_aniso_U_33
_atom_site_aniso_U_23
_atom_site_aniso_U_13
_atom_site_aniso_U_12
Mn1 0.0376(7) 0.0454(9) 0.0618(11) -0.0047(8) -0.0070(7) 0.0006(6)
Mn2 0.0289(7) 0.0486(9) 0.1146(16) -0.0062(9) -0.0014(8) -0.0032(7)
O1 0.034(4) 0.091(6) 0.208(9) -0.024(6) 0.015(5) -0.018(4)
O2 0.119(7) 0.129(7) 0.094(8) -0.023(6) -0.055(5) 0.011(6)
O3 0.080(5) 0.063(5) 0.142(7) 0.000(5) -0.003(5) 0.024(5)
O4 0.088(6) 0.070(6) 0.270(12) -0.050(7) 0.018(6) -0.056(5)
O5 0.034(4) 0.205(10) 0.174(9) -0.004(7) 0.010(5) 0.022(5)
O6 0.105(7) 0.132(8) 0.116(8) 0.017(7) 0.045(6) -0.026(6)
O7 0.069(4) 0.071(5) 0.058(5) -0.011(4) 0.013(4) -0.009(4)
O8 0.052(4) 0.062(5) 0.162(7) -0.045(5) -0.002(4) -0.003(4)
O9 0.033(3) 0.038(4) 0.103(6) -0.017(4) 0.004(3) 0.003(3)
O10 0.112(6) 0.088(6) 0.125(8) -0.053(6) -0.008(5) 0.030(5)
O11 0.085(5) 0.086(6) 0.067(6) -0.010(4) -0.001(4) 0.011(4)
O12 0.048(3) 0.062(4) 0.041(4) -0.002(3) 0.005(3) -0.003(3)
N1 0.053(5) 0.054(5) 0.052(6) -0.006(5) 0.009(4) -0.012(4)
N2 0.044(4) 0.035(4) 0.051(5) -0.008(4) 0.006(4) -0.008(4)
N3 0.034(4) 0.037(4) 0.050(5) -0.014(4) 0.000(4) -0.006(3)
N4 0.044(5) 0.060(6) 0.088(8) -0.017(6) -0.014(5) 0.000(4)
N5 0.032(4) 0.047(6) 0.089(7) -0.001(6) -0.004(4) 0.002(4)
N6 0.045(4) 0.051(5) 0.073(7) -0.008(4) 0.011(4) 0.009(4)
C1 0.045(6) 0.052(6) 0.082(8) -0.010(5) -0.011(5) 0.004(5)
C2 0.062(6) 0.085(8) 0.075(10) -0.020(7) -0.044(6) 0.010(6)
C3 0.046(6) 0.061(7) 0.101(9) 0.003(7) 0.003(6) 0.007(6)
C4 0.048(6) 0.084(9) 0.128(11) -0.021(8) 0.000(6) -0.012(6)
C5 0.037(6) 0.096(9) 0.138(11) 0.010(7) 0.014(6) -0.005(6)
C6 0.056(7) 0.090(9) 0.090(11) 0.014(8) 0.010(7) 0.003(6)
C11 0.068(6) 0.043(6) 0.065(8) -0.021(6) -0.012(5) 0.008(5)
C12 0.078(7) 0.056(7) 0.076(9) -0.035(6) 0.009(6) -0.005(6)
C13 0.084(8) 0.047(7) 0.116(12) -0.014(8) 0.013(8) 0.020(6)
C14 0.072(7) 0.044(6) 0.065(8) 0.000(6) 0.007(6) 0.011(5)
C15 0.044(5) 0.043(6) 0.048(7) 0.003(5) -0.009(5) 0.003(4)
C16 0.055(6) 0.050(6) 0.044(7) 0.003(6) -0.008(5) -0.014(5)
C17 0.031(5) 0.054(6) 0.070(8) 0.001(6) 0.011(5) -0.004(4)
C18 0.036(5) 0.044(6) 0.049(7) -0.007(5) -0.012(5) 0.005(4)
C19 0.036(5) 0.034(5) 0.081(8) 0.005(5) -0.002(5) 0.005(4)
C20 0.052(6) 0.042(6) 0.093(9) -0.025(6) 0.013(6) -0.018(5)
C21 0.071(7) 0.068(9) 0.104(12) 0.001(9) 0.014(8) -0.008(6)
C22 0.097(9) 0.100(11) 0.081(11) -0.022(9) -0.003(8) 0.028(9)
C23 0.089(9) 0.095(12) 0.128(14) 0.016(10) 0.028(9) -0.009(8)
C24 0.096(9) 0.077(10) 0.125(14) 0.014(10) 0.022(10) -0.005(7)
C25 0.042(6) 0.039(7) 0.132(12) -0.002(8) -0.003(7) 0.003(5)
C26 0.036(6) 0.023(6) 0.146(12) 0.002(7) 0.008(7) -0.004(4)
C27 0.040(5) 0.052(6) 0.102(10) -0.012(7) 0.000(6) 0.002(5)
C28 0.054(6) 0.048(7) 0.108(11) -0.017(7) 0.003(7) -0.002(5)
C29 0.067(7) 0.060(7) 0.072(8) 0.025(6) 0.037(6) 0.008(5)
C30 0.067(7) 0.033(5) 0.045(8) -0.004(5) 0.007(6) 0.003(5)
O90 0.215(13) 0.076(8) 0.279(16) 0.034(9) 0.076(11) 0.009(8)
C91 0.51(5) 0.29(4) 0.37(4) 0.00(3) 0.26(4) 0.14(3)

loop_
_atom_type_symbol
_atom_type_description
_atom_type_scat_dispersion_real
_atom_type_scat_dispersion_imag
_atom_type_scat_source
C C 0.0033 0.0016 'International Tables Vol C Tables 4.2.6.8 and 6.1.1.4'
H H 0.0000 0.0000 'International Tables Vol C Tables 4.2.6.8 and 6.1.1.4'
Mn Mn 0.3368 0.7283 'International Tables Vol C Tables 4.2.6.8 and 6.1.1.4'
N N 0.0061 0.0033 'International Tables Vol C Tables 4.2.6.8 and 6.1.1.4'
O O 0.0106 0.0060 'International Tables Vol C Tables 4.2.6.8 and 6.1.1.4'

loop_
_geom_angle_atom_site_label_1
_geom_angle_atom_site_label_2
_geom_angle_atom_site_label_3
_geom_angle
N1 Mn1 O12 83.5(2)
N2 Mn1 O12 81.4(2)
N2 Mn1 N1 78.9(3)
C1 Mn1 O12 176.4(3)
C1 Mn1 N1 94.3(3)
C1 Mn1 N2 95.4(3)
C1 Mn1 C2 87.8(4)
C1 Mn1 C3 88.7(4)
C2 Mn1 O12 95.3(4)
C2 Mn1 N1 96.7(4)
C2 Mn1 N2 174.7(4)
C2 Mn1 C3 88.6(5)
C3 Mn1 O12 93.3(3)
C3 Mn1 N1 174.0(4)
C3 Mn1 N2 95.6(4)
O9 Mn2 N4 85.5(3)
O9 Mn2 N5 83.0(2)
N4 Mn2 N5 77.6(4)
C4 Mn2 O9 97.0(4)
C4 Mn2 N4 96.2(5)
C4 Mn2 N5 173.8(5)
C5 Mn2 O9 173.8(4)
C5 Mn2 N4 91.4(4)
C5 Mn2 N5 91.1(4)
C5 Mn2 C4 88.6(5)
C5 Mn2 C6 89.5(5)
C6 Mn2 O9 93.1(4)
C6 Mn2 N4 175.6(5)
C6 Mn2 N5 98.1(5)
C6 Mn2 C4 88.1(5)
C20 O9 Mn2 128.1(5)
C30 O12 Mn1 128.6(6)
C11 N1 Mn1 129.5(7)
C11 N1 C15 116.5(8)
C15 N1 Mn1 113.8(6)
C16 N2 Mn1 115.0(6)
C16 N2 C17 114.9(8)
C17 N2 Mn1 130.0(6)
C18 N3 H3 119.3
C18 N3 C19 121.3(7)
C19 N3 H3 119.3
C21 N4 Mn2 128.1(8)
C21 N4 C25 116.8(10)
C25 N4 Mn2 115.2(9)
C26 N5 Mn2 114.8(7)
C26 N5 C27 116.8(9)
C27 N5 Mn2 128.4(7)
C28 N6 H6 118.4
C28 N6 C29 123.2(8)
C29 N6 H6 118.4
O1 C1 Mn1 178.7(9)
O2 C2 Mn1 174.6(9)
O3 C3 Mn1 177.4(10)
O4 C4 Mn2 172.1(10)
O5 C5 Mn2 172.8(11)
O6 C6 Mn2 176.9(11)
N1 C11 H11 118.9
N1 C11 C12 122.2(9)
C12 C11 H11 118.9
C11 C12 H12 119.9
C13 C12 C11 120.1(9)
C13 C12 H12 119.9
C12 C13 H13 119.6
C12 C13 C14 120.7(10)
C14 C13 H13 119.6
C13 C14 H14 121.6
C13 C14 C15 116.7(10)
C15 C14 H14 121.6
N1 C15 C14 123.5(8)
N1 C15 C16 113.2(8)
C14 C15 C16 123.3(9)
N2 C16 C15 117.9(8)
N2 C16 H16 121.1
C15 C16 H16 121.1
N2 C17 H17A 108.6
N2 C17 H17B 108.6
N2 C17 C18 114.5(7)
H17A C17 H17B 107.6
C18 C17 H17A 108.6
C18 C17 H17B 108.6
O7 C18 N3 123.3(8)
O7 C18 C17 117.2(9)
N3 C18 C17 119.4(8)
N3 C19 H19A 109.3
N3 C19 H19B 109.3
N3 C19 C20 111.8(6)
H19A C19 H19B 107.9
C20 C19 H19A 109.3
C20 C19 H19B 109.3
O8 C20 O9 125.5(9)
O8 C20 C19 117.9(8)
O9 C20 C19 116.6(7)
N4 C21 H21 118.3
N4 C21 C22 123.4(11)
C22 C21 H21 118.3
C21 C22 H22 119.6
C23 C22 C21 120.8(12)
C23 C22 H22 119.6
C22 C23 H23 122.0
C22 C23 C24 116.1(13)
C24 C23 H23 122.0
C23 C24 H24 119.6
C25 C24 C23 120.8(13)
C25 C24 H24 119.6
N4 C25 C24 122.1(12)
N4 C25 C26 112.5(12)
C24 C25 C26 125.0(12)
N5 C26 C25 119.8(10)
N5 C26 H26 120.1
C25 C26 H26 120.1
N5 C27 H27A 108.1
N5 C27 H27B 108.1
N5 C27 C28 116.9(8)
H27A C27 H27B 107.3
C28 C27 H27A 108.1
C28 C27 H27B 108.1
O10 C28 N6 121.3(11)
O10 C28 C27 118.0(10)
N6 C28 C27 120.6(10)
N6 C29 H29A 108.7
N6 C29 H29B 108.7
N6 C29 C30 114.1(7)
H29A C29 H29B 107.6
C30 C29 H29A 108.7
C30 C29 H29B 108.7
O11 C30 O12 123.9(9)
O11 C30 C29 121.8(9)
O12 C30 C29 114.2(9)
C91 O90 H90 109.5
O90 C91 H91A 109.5
O90 C91 H91B 109.5
O90 C91 H91C 109.5
H91A C91 H91B 109.5
H91A C91 H91C 109.5
H91B C91 H91C 109.5

loop_
_geom_bond_atom_site_label_1
_geom_bond_atom_site_label_2
_geom_bond_distance
Mn1 O12 2.056(6)
Mn1 N1 2.053(8)
Mn1 N2 2.034(7)
Mn1 C1 1.789(10)
Mn1 C2 1.813(11)
Mn1 C3 1.825(11)
Mn2 O9 2.052(6)
Mn2 N4 2.058(9)
Mn2 N5 2.079(8)
Mn2 C4 1.826(12)
Mn2 C5 1.812(10)
Mn2 C6 1.822(13)
O1 C1 1.172(10)
O2 C2 1.157(10)
O3 C3 1.123(11)
O4 C4 1.146(11)
O5 C5 1.150(10)
O6 C6 1.138(11)
O7 C18 1.246(9)
O8 C20 1.236(9)
O9 C20 1.271(10)
O10 C28 1.246(11)
O11 C30 1.209(10)
O12 C30 1.294(10)
N1 C11 1.340(10)
N1 C15 1.364(10)
N2 C16 1.290(10)
N2 C17 1.460(10)
N3 H3 0.8600
N3 C18 1.343(10)
N3 C19 1.477(9)
N4 C21 1.325(12)
N4 C25 1.367(12)
N5 C26 1.255(11)
N5 C27 1.479(11)
N6 H6 0.8600
N6 C28 1.334(11)
N6 C29 1.463(10)
C11 H11 0.9300
C11 C12 1.397(12)
C12 H12 0.9300
C12 C13 1.345(13)
C13 H13 0.9300
C13 C14 1.365(13)
C14 H14 0.9300
C14 C15 1.421(11)
C15 C16 1.455(12)
C16 H16 0.9300
C17 H17A 0.9700
C17 H17B 0.9700
C17 C18 1.538(11)
C19 H19A 0.9700
C19 H19B 0.9700
C19 C20 1.524(11)
C21 H21 0.9300
C21 C22 1.393(15)
C22 H22 0.9300
C22 C23 1.371(15)
C23 H23 0.9300
C23 C24 1.397(15)
C24 H24 0.9300
C24 C25 1.384(14)
C25 C26 1.440(14)
C26 H26 0.9300
C27 H27A 0.9700
C27 H27B 0.9700
C27 C28 1.518(13)
C29 H29A 0.9700
C29 H29B 0.9700
C29 C30 1.509(12)
O90 H90 0.8200
O90 C91 1.312(19)
C91 H91A 0.9600
C91 H91B 0.9600
C91 H91C 0.9600

loop_
_geom_torsion_atom_site_label_1
_geom_torsion_atom_site_label_2
_geom_torsion_atom_site_label_3
_geom_torsion_atom_site_label_4
_geom_torsion
Mn1 O12 C30 O11 -8.7(12)
Mn1 O12 C30 C29 175.6(5)
Mn1 N1 C11 C12 -174.0(7)
Mn1 N1 C15 C14 172.0(7)
Mn1 N1 C15 C16 -11.0(8)
Mn1 N2 C16 C15 4.1(9)
Mn1 N2 C17 C18 72.1(8)
Mn2 O9 C20 O8 3.7(15)
Mn2 O9 C20 C19 -175.1(6)
Mn2 N4 C21 C22 176.1(8)
Mn2 N4 C25 C24 -175.8(8)
Mn2 N4 C25 C26 -2.9(9)
Mn2 N5 C26 C25 4.4(11)
Mn2 N5 C27 C28 63.8(9)
N1 C11 C12 C13 4.0(15)
N1 C15 C16 N2 4.7(11)
N2 C17 C18 O7 -177.3(7)
N2 C17 C18 N3 5.1(11)
N3 C19 C20 O8 143.5(9)
N3 C19 C20 O9 -37.7(12)
N4 C21 C22 C23 0.5(17)
N4 C25 C26 N5 -1.1(12)
N5 C27 C28 O10 -177.5(8)
N5 C27 C28 N6 3.6(13)
N6 C29 C30 O11 145.7(8)
N6 C29 C30 O12 -38.5(11)
C11 N1 C15 C14 -3.1(12)
C11 N1 C15 C16 173.9(7)
C11 C12 C13 C14 -5.4(16)
C12 C13 C14 C15 2.6(15)
C13 C14 C15 N1 1.8(13)
C13 C14 C15 C16 -175.0(8)
C14 C15 C16 N2 -178.3(8)
C15 N1 C11 C12 0.2(13)
C16 N2 C17 C18 -108.5(8)
C17 N2 C16 C15 -175.4(6)
C18 N3 C19 C20 -98.1(9)
C19 N3 C18 O7 1.6(12)
C19 N3 C18 C17 179.0(6)
C21 N4 C25 C24 3.2(14)
C21 N4 C25 C26 176.1(8)
C21 C22 C23 C24 1.2(18)
C22 C23 C24 C25 -0.7(18)
C23 C24 C25 N4 -1.6(17)
C23 C24 C25 C26 -173.5(10)
C24 C25 C26 N5 171.6(10)
C25 N4 C21 C22 -2.7(15)
C26 N5 C27 C28 -117.5(9)
C27 N5 C26 C25 -174.5(8)
C28 N6 C29 C30 -94.9(10)
C29 N6 C28 O10 4.4(14)
C29 N6 C28 C27 -176.7(8)

loop_
_smtbx_masks_void_nr
_smtbx_masks_void_average_x
_smtbx_masks_void_average_y
_smtbx_masks_void_average_z
_smtbx_masks_void_volume
_smtbx_masks_void_count_electrons
1 0.500 0.000 0.000 145.7 19.7
2 0.500 0.500 0.500 145.7 19.7
